data_7234061
loop_
_publ_author_name
'Takaaki Hiramatsu'
'Yukihiro Yoshida'
'Gunzi Saito'
'Akihiro Otsuka'
'Hideki Yamochi'
'Mitsuhiko Maesato'
'Yasuhiro Shimizu'
'Hiroshi Ito'
'Hideo Kishida'

_publ_section_title
;
 Quantum spin liquid: design of a quantum spin liquid next to a
 superconducting state based on a dimer-type ET Mott insulator
;
_journal_name_full 'Journal of Materials Chemistry C'
_journal_page_first 1378
_journal_page_last 1388
_journal_paper_doi 10.1039/C4TC01701C
_journal_volume 3
_journal_year 2015
_chemical_formula_moiety '2(C10 H8 S8), (C2 Cl1 Cu1 N3)'
_chemical_formula_sum 'C22 H16 Cl Cu N3 S16'
_chemical_formula_weight 934.44
_chemical_name_common (ET)2Cu[N(CN)2]Cl
_space_group_IT_number 62
_space_group_name_Hall '-P 2ac 2n'
_space_group_name_H-M_alt 'P n m a'
_symmetry_cell_setting orthorhombic
_symmetry_space_group_name_Hall '-P 2ac 2n'
_symmetry_space_group_name_H-M 'P n m a'
_atom_sites_solution_hydrogens geom
_atom_sites_solution_primary direct
_atom_sites_solution_secondary difmap
_cell_angle_alpha 90.00
_cell_angle_beta 90.00
_cell_angle_gamma 90.00
_cell_formula_units_Z 4
_cell_length_a 12.8917(7)
_cell_length_b 29.6686(17)
_cell_length_c 8.4335(5)
_cell_measurement_reflns_used 9976
_cell_measurement_temperature 150(2)
_cell_measurement_theta_max 28.08
_cell_measurement_theta_min 2.51
_cell_volume 3225.6(3)
_computing_cell_refinement 'Bruker SAINT'
_computing_data_collection 'Bruker APEX2'
_computing_data_reduction 'Bruker SAINT'
_computing_molecular_graphics 'Bruker SHELXTL'
_computing_publication_material 'Bruker SHELXTL'
_computing_structure_refinement 'SHELXL-97 (Sheldrick, 2008)'
_computing_structure_solution 'SHELXS-97 (Sheldrick, 2008)'
_diffrn_ambient_temperature 150(2)
_diffrn_detector_area_resol_mean 8.333
_diffrn_measured_fraction_theta_full 0.986
_diffrn_measured_fraction_theta_max 0.986
_diffrn_measurement_device_type 'Bruker APEX-II CCD'
_diffrn_measurement_method '\f and \w scans'
_diffrn_radiation_monochromator graphite
_diffrn_radiation_source 'fine-focus sealed tube'
_diffrn_radiation_type MoK\a
_diffrn_radiation_wavelength 0.71073
_diffrn_reflns_av_R_equivalents 0.0108
_diffrn_reflns_av_sigmaI/netI 0.0089
_diffrn_reflns_limit_h_max 16
_diffrn_reflns_limit_h_min -15
_diffrn_reflns_limit_k_max 38
_diffrn_reflns_limit_k_min -35
_diffrn_reflns_limit_l_max 8
_diffrn_reflns_limit_l_min -10
_diffrn_reflns_number 16932
_diffrn_reflns_theta_full 27.49
_diffrn_reflns_theta_max 27.49
_diffrn_reflns_theta_min 1.37
_exptl_absorpt_coefficient_mu 1.822
_exptl_absorpt_correction_T_max 0.7592
_exptl_absorpt_correction_T_min 0.5933
_exptl_absorpt_correction_type numerical
_exptl_absorpt_process_details
;
APEX2 Software
;
_exptl_crystal_colour black
_exptl_crystal_density_diffrn 1.924
_exptl_crystal_density_method 'not measured'
_exptl_crystal_description 'elongate block'
_exptl_crystal_F_000 1884
_exptl_crystal_preparation 'Magnetic properties, electronic property'
_exptl_crystal_recrystallization_method electrocrystallization
_exptl_crystal_size_max 0.32
_exptl_crystal_size_mid 0.19
_exptl_crystal_size_min 0.16
_refine_diff_density_max 3.096
_refine_diff_density_min -0.721
_refine_diff_density_rms 0.137
_refine_ls_extinction_method none
_refine_ls_goodness_of_fit_ref 1.071
_refine_ls_hydrogen_treatment constr
_refine_ls_matrix_type full
_refine_ls_number_parameters 205
_refine_ls_number_reflns 3709
_refine_ls_number_restraints 0
_refine_ls_restrained_S_all 1.071
_refine_ls_R_factor_all 0.0444
_refine_ls_R_factor_gt 0.0422
_refine_ls_shift/su_max 0.000
_refine_ls_shift/su_mean 0.000
_refine_ls_structure_factor_coef Fsqd
_refine_ls_weighting_details 'calc w=1/[\s^2^(Fo^2^)+(0.0712P)^2^+12.6248P] where P=(Fo^2^+2Fc^2^)/3'
_refine_ls_weighting_scheme calc
_refine_ls_wR_factor_gt 0.1280
_refine_ls_wR_factor_ref 0.1307
_reflns_number_gt 3483
_reflns_number_total 3709
_reflns_threshold_expression >2sigma(I)
_cod_data_source_file 1000017.cif
_cod_data_source_block PCOD1000017
_cod_depositor_comments
;
The following automatic conversions were performed:

data item '_symmetry_cell_setting' value 'Orthorhombic' was changed
to 'orthorhombic' in accordance with the built-in table derived from
the CIF Core dictionary named 'cif_core.dic' version 2.4.5 last
updated on 2014-11-21.

Automatic conversion script
Id: cif_fix_values 6909 2019-04-08 15:41:33Z antanas 
;
_cod_original_sg_symbol_H-M 'Pnma '
_cod_original_formula_sum 'C22 H16 Cl1 Cu1 N3 S16'
_cod_database_code 7234061

loop_
_symmetry_equiv_pos_as_xyz
'x, y, z'
'-x+1/2, -y, z+1/2'
'x+1/2, -y+1/2, -z+1/2'
'-x, y+1/2, -z'
'-x, -y, -z'
'x-1/2, y, -z-1/2'
'-x-1/2, y-1/2, z-1/2'
'x, -y-1/2, z'

loop_
_atom_site_label
_atom_site_type_symbol
_atom_site_fract_x
_atom_site_fract_y
_atom_site_fract_z
_atom_site_U_iso_or_equiv
_atom_site_adp_type
_atom_site_occupancy
_atom_site_symmetry_multiplicity
_atom_site_calc_flag
_atom_site_refinement_flags
_atom_site_disorder_assembly
_atom_site_disorder_group
C1 C 0.6398(2) -0.01843(11) 0.3600(4) 0.0184(6) Uani 1 1 d . . .
C2 C 0.5780(2) 0.01874(11) 0.3586(4) 0.0179(6) Uani 1 1 d . . .
C3 C 0.7809(3) -0.07826(11) 0.4098(4) 0.0194(6) Uani 1 1 d . . .
C4 C 0.7210(3) -0.09579(11) 0.2940(4) 0.0184(6) Uani 1 1 d . . .
C5 C 0.5018(3) 0.09842(11) 0.3886(4) 0.0190(6) Uani 1 1 d . A .
C6 C 0.4442(3) 0.07840(11) 0.2752(4) 0.0186(6) Uani 1 1 d . A .
C7 C 0.9130(3) -0.15098(14) 0.3800(5) 0.0297(8) Uani 1 1 d . . .
H7A H 0.9501 -0.1412 0.2817 0.036 Uiso 1 1 calc R . .
H7B H 0.9603 -0.1717 0.4391 0.036 Uiso 1 1 calc R . .
C8 C 0.8176(3) -0.17692(12) 0.3320(4) 0.0270(8) Uani 1 1 d . . .
H8A H 0.7768 -0.1844 0.4294 0.032 Uiso 1 1 calc R . .
H8B H 0.8396 -0.2060 0.2823 0.032 Uiso 1 1 calc R . .
C9A C 0.4165(4) 0.17958(14) 0.3004(5) 0.0354(9) Uani 1 1 d . A 1
H9A H 0.3953 0.2104 0.3358 0.042 Uiso 1 1 calc R A 1
H9B H 0.4603 0.1832 0.2033 0.042 Uiso 1 1 calc R A 1
C10A C 0.3207(3) 0.15354(14) 0.2569(6) 0.0356(9) Uani 1 1 d . A 1
H10A H 0.2767 0.1727 0.1862 0.043 Uiso 1 1 calc R A 1
H10B H 0.2801 0.1474 0.3556 0.043 Uiso 1 1 calc R A 1
S1 S 0.74652(6) -0.02526(3) 0.48434(10) 0.01980(19) Uani 1 1 d . . .
S2 S 0.61543(7) -0.06326(3) 0.23250(10) 0.02031(19) Uani 1 1 d . . .
S3 S 0.59788(6) 0.06563(3) 0.47864(10) 0.01979(19) Uani 1 1 d . . .
S4 S 0.47166(7) 0.02207(3) 0.23201(10) 0.02020(19) Uani 1 1 d . . .
S5 S 0.88923(7) -0.10207(3) 0.50111(12) 0.0280(2) Uani 1 1 d . . .
S6 S 0.73452(7) -0.14717(3) 0.19488(11) 0.0241(2) Uani 1 1 d . . .
S7 S 0.49561(9) 0.15391(3) 0.45623(12) 0.0301(2) Uani 1 1 d . . .
S8 S 0.34543(8) 0.10119(3) 0.15908(11) 0.0278(2) Uani 1 1 d . . .
C11 C 0.8478(4) 0.2500 0.5983(6) 0.0230(10) Uani 1 2 d S . .
C12 C 0.9755(4) 0.2500 0.7884(6) 0.0232(10) Uani 1 2 d S . .
N1 N 0.7666(4) 0.2500 0.5404(6) 0.0278(9) Uani 1 2 d S . .
N2 N 0.9436(4) 0.2500 0.6428(6) 0.0339(11) Uani 1 2 d S . .
N3 N 1.0188(3) 0.2500 0.9086(6) 0.0250(9) Uani 1 2 d S . .
Cu1 Cu 0.62967(5) 0.2500 0.43487(8) 0.02507(18) Uani 1 2 d S . .
Cl1 Cl 0.64210(8) 0.2500 0.16966(11) 0.0157(2) Uani 1 2 d S . .

loop_
_atom_site_aniso_label
_atom_site_aniso_U_11
_atom_site_aniso_U_22
_atom_site_aniso_U_33
_atom_site_aniso_U_23
_atom_site_aniso_U_13
_atom_site_aniso_U_12
C1 0.0193(15) 0.0169(15) 0.0190(15) -0.0031(12) -0.0011(12) -0.0020(12)
C2 0.0179(15) 0.0165(14) 0.0192(15) -0.0028(12) -0.0017(12) -0.0014(11)
C3 0.0184(15) 0.0183(15) 0.0214(16) -0.0021(12) -0.0009(12) 0.0018(12)
C4 0.0180(15) 0.0154(14) 0.0218(16) -0.0025(12) -0.0014(12) 0.0021(12)
C5 0.0236(16) 0.0142(14) 0.0192(15) 0.0005(12) 0.0021(13) 0.0010(12)
C6 0.0210(15) 0.0163(14) 0.0186(15) 0.0001(12) 0.0013(12) 0.0024(12)
C7 0.0252(17) 0.035(2) 0.0287(19) -0.0089(16) -0.0058(15) 0.0133(15)
C8 0.041(2) 0.0173(16) 0.0230(17) -0.0006(13) -0.0070(15) 0.0059(14)
C9A 0.044(2) 0.0244(18) 0.038(2) 0.0037(16) -0.0039(18) 0.0027(17)
C10A 0.040(2) 0.029(2) 0.037(2) -0.0072(17) -0.0016(18) 0.0124(17)
S1 0.0186(4) 0.0188(4) 0.0221(4) -0.0055(3) -0.0027(3) 0.0003(3)
S2 0.0217(4) 0.0175(4) 0.0217(4) -0.0049(3) -0.0056(3) 0.0032(3)
S3 0.0205(4) 0.0160(4) 0.0229(4) -0.0042(3) -0.0032(3) -0.0006(3)
S4 0.0229(4) 0.0158(4) 0.0220(4) -0.0033(3) -0.0048(3) 0.0014(3)
S5 0.0250(4) 0.0279(5) 0.0312(5) -0.0082(4) -0.0112(4) 0.0077(3)
S6 0.0292(4) 0.0174(4) 0.0255(4) -0.0061(3) -0.0079(3) 0.0056(3)
S7 0.0485(6) 0.0152(4) 0.0267(5) -0.0050(3) -0.0065(4) 0.0044(4)
S8 0.0303(5) 0.0263(5) 0.0267(5) -0.0039(3) -0.0074(4) 0.0105(4)
C11 0.026(2) 0.020(2) 0.022(2) 0.000 0.005(2) 0.000
C12 0.019(2) 0.015(2) 0.035(3) 0.000 0.004(2) 0.000
N1 0.025(2) 0.032(2) 0.026(2) 0.000 -0.0024(18) 0.000
N2 0.022(2) 0.052(3) 0.027(2) 0.000 -0.0010(18) 0.000
N3 0.024(2) 0.022(2) 0.030(2) 0.000 -0.0034(18) 0.000
Cu1 0.0255(3) 0.0259(3) 0.0238(3) 0.000 0.0003(2) 0.000
Cl1 0.0258(5) 0.0158(5) 0.0056(4) 0.000 0.0004(4) 0.000

loop_
_atom_type_symbol
_atom_type_description
_atom_type_scat_dispersion_real
_atom_type_scat_dispersion_imag
_atom_type_scat_source
C C 0.0033 0.0016 'International Tables Vol C Tables 4.2.6.8 and 6.1.1.4'
H H 0.0000 0.0000 'International Tables Vol C Tables 4.2.6.8 and 6.1.1.4'
N N 0.0061 0.0033 'International Tables Vol C Tables 4.2.6.8 and 6.1.1.4'
S S 0.1246 0.1234 'International Tables Vol C Tables 4.2.6.8 and 6.1.1.4'
Cu Cu 0.3201 1.2651 'International Tables Vol C Tables 4.2.6.8 and 6.1.1.4'
Cl Cl 0.1484 0.1585 'International Tables Vol C Tables 4.2.6.8 and 6.1.1.4'

loop_
_geom_angle_atom_site_label_1
_geom_angle_atom_site_label_2
_geom_angle_atom_site_label_3
_geom_angle
_geom_angle_site_symmetry_1
_geom_angle_site_symmetry_3
C2 C1 S2 120.5(3) . .
C2 C1 S1 124.2(3) . .
S2 C1 S1 115.24(19) . .
C1 C2 S3 123.8(3) . .
C1 C2 S4 120.9(3) . .
S3 C2 S4 115.32(18) . .
C4 C3 S5 128.4(3) . .
C4 C3 S1 117.5(3) . .
S5 C3 S1 114.09(19) . .
C3 C4 S2 116.6(3) . .
C3 C4 S6 128.7(3) . .
S2 C4 S6 114.70(18) . .
C6 C5 S7 128.5(3) . .
C6 C5 S3 116.9(2) . .
S7 C5 S3 114.55(19) . .
C5 C6 S8 129.0(3) . .
C5 C6 S4 117.2(3) . .
S8 C6 S4 113.72(19) . .
C8 C7 S5 115.2(3) . .
C8 C7 H7A 108.5 . .
S5 C7 H7A 108.5 . .
C8 C7 H7B 108.5 . .
S5 C7 H7B 108.5 . .
H7A C7 H7B 107.5 . .
C7 C8 S6 114.0(3) . .
C7 C8 H8A 108.8 . .
S6 C8 H8A 108.8 . .
C7 C8 H8B 108.8 . .
S6 C8 H8B 108.8 . .
H8A C8 H8B 107.7 . .
C10A C9A S7 114.8(3) . .
C10A C9A H9A 108.6 . .
S7 C9A H9A 108.6 . .
C10A C9A H9B 108.6 . .
S7 C9A H9B 108.6 . .
H9A C9A H9B 107.5 . .
C9A C10A S8 114.4(3) . .
C9A C10A H10A 108.7 . .
S8 C10A H10A 108.7 . .
C9A C10A H10B 108.7 . .
S8 C10A H10B 108.7 . .
H10A C10A H10B 107.6 . .
C1 S1 C3 95.06(16) . .
C1 S2 C4 95.62(16) . .
C2 S3 C5 95.03(16) . .
C2 S4 C6 94.95(16) . .
C3 S5 C7 102.25(17) . .
C4 S6 C8 100.34(16) . .
C5 S7 C9A 100.58(18) . .
C6 S8 C10A 102.01(19) . .
N1 C11 N2 171.9(6) . .
N3 C12 N2 169.7(5) . .
C11 N1 Cu1 178.3(4) . .
C11 N2 C12 125.4(5) . .
C12 N3 Cu1 161.6(4) . 6_657
N3 Cu1 N1 110.53(19) 6_557 .
N3 Cu1 Cl1 136.82(14) 6_557 .
N1 Cu1 Cl1 112.65(14) . .

loop_
_geom_bond_atom_site_label_1
_geom_bond_atom_site_label_2
_geom_bond_distance
_geom_bond_site_symmetry_2
C1 C2 1.361(5) .
C1 S2 1.739(3) .
C1 S1 1.741(3) .
C2 S3 1.740(3) .
C2 S4 1.740(3) .
C3 C4 1.350(5) .
C3 S5 1.744(3) .
C3 S1 1.750(3) .
C4 S2 1.747(3) .
C4 S6 1.747(3) .
C5 C6 1.349(5) .
C5 S7 1.744(3) .
C5 S3 1.749(3) .
C6 S8 1.743(3) .
C6 S4 1.747(3) .
C7 C8 1.506(6) .
C7 S5 1.801(4) .
C7 H7A 1.0000 .
C7 H7B 1.0000 .
C8 S6 1.807(4) .
C8 H8A 1.0000 .
C8 H8B 1.0000 .
C9A C10A 1.502(6) .
C9A S7 1.829(4) .
C9A H9A 1.0000 .
C9A H9B 1.0000 .
C10A S8 1.787(4) .
C10A H10A 1.0000 .
C10A H10B 1.0000 .
C11 N1 1.156(7) .
C11 N2 1.291(7) .
C12 N3 1.158(7) .
C12 N2 1.294(7) .
N1 Cu1 1.977(5) .
N3 Cu1 1.945(4) 6_657
Cu1 N3 1.945(4) 6_557
Cu1 Cl1 2.2423(11) .

loop_
_geom_torsion_atom_site_label_1
_geom_torsion_atom_site_label_2
_geom_torsion_atom_site_label_3
_geom_torsion_atom_site_label_4
_geom_torsion
_geom_torsion_site_symmetry_1
_geom_torsion_site_symmetry_2
_geom_torsion_site_symmetry_3
_geom_torsion_site_symmetry_4
S2 C1 C2 S3 -178.61(19) . . . .
S1 C1 C2 S3 1.3(5) . . . .
S2 C1 C2 S4 1.1(4) . . . .
S1 C1 C2 S4 -178.96(19) . . . .
S5 C3 C4 S2 178.4(2) . . . .
S1 C3 C4 S2 -0.2(4) . . . .
S5 C3 C4 S6 -1.8(5) . . . .
S1 C3 C4 S6 179.6(2) . . . .
S7 C5 C6 S8 0.2(5) . . . .
S3 C5 C6 S8 -178.2(2) . . . .
S7 C5 C6 S4 178.7(2) . . . .
S3 C5 C6 S4 0.3(4) . . . .
S5 C7 C8 S6 68.4(4) . . . .
S7 C9A C10A S8 -68.5(4) . . . .
C2 C1 S1 C3 -178.8(3) . . . .
S2 C1 S1 C3 1.2(2) . . . .
C4 C3 S1 C1 -0.6(3) . . . .
S5 C3 S1 C1 -179.4(2) . . . .
C2 C1 S2 C4 178.7(3) . . . .
S1 C1 S2 C4 -1.2(2) . . . .
C3 C4 S2 C1 0.8(3) . . . .
S6 C4 S2 C1 -179.0(2) . . . .
C1 C2 S3 C5 172.7(3) . . . .
S4 C2 S3 C5 -7.0(2) . . . .
C6 C5 S3 C2 4.0(3) . . . .
S7 C5 S3 C2 -174.5(2) . . . .
C1 C2 S4 C6 -172.6(3) . . . .
S3 C2 S4 C6 7.2(2) . . . .
C5 C6 S4 C2 -4.5(3) . . . .
S8 C6 S4 C2 174.24(19) . . . .
C4 C3 S5 C7 9.2(4) . . . .
S1 C3 S5 C7 -172.2(2) . . . .
C8 C7 S5 C3 -42.2(3) . . . .
C3 C4 S6 C8 18.9(4) . . . .
S2 C4 S6 C8 -161.4(2) . . . .
C7 C8 S6 C4 -51.0(3) . . . .
C6 C5 S7 C9A -13.8(4) . . . .
S3 C5 S7 C9A 164.6(2) . . . .
C10A C9A S7 C5 47.3(4) . . . .
C5 C6 S8 C10A -12.1(4) . . . .
S4 C6 S8 C10A 169.4(2) . . . .
C9A C10A S8 C6 45.5(4) . . . .
N2 C11 N1 Cu1 0.00(3) . . . .
N1 C11 N2 C12 180.000(6) . . . .
N3 C12 N2 C11 180.000(6) . . . .
N2 C12 N3 Cu1 0.011(8) . . . 6_657
C11 N1 Cu1 N3 180.00(2) . . . 6_557
C11 N1 Cu1 Cl1 0.00(2) . . . .
